data_4024228
loop_
_publ_author_name
'M. Bel\'en Cid'
'Jes\'us L\'opez-Cantarero'
'Sara Duce'
'Jos\'e Luis Garc\'ia Ruano'

_publ_section_title
;
Enantioselective Organocatalytic Approach to the Synthesis of
\a,\a-Disubstituted Cyanosulfones
;
_journal_name_full 'Journal of Organic Chemistry'
_journal_page_first 431
_journal_page_last 434
_journal_paper_doi 10.1021/jo801968p
_journal_volume 74
_journal_year 2009
_chemical_formula_sum 'C19 H15 Cl F3 N O3 S'
_chemical_formula_weight 429.83
_chemical_name_systematic
; 
 ? 
;
_space_group_IT_number 19
_symmetry_cell_setting orthorhombic
_symmetry_space_group_name_Hall 'P 2ac 2ab'
_symmetry_space_group_name_H-M 'P 21 21 21'
_atom_sites_solution_hydrogens geom
_atom_sites_solution_primary direct
_atom_sites_solution_secondary difmap
_audit_creation_method SHELXL-97
_cell_angle_alpha 90.00
_cell_angle_beta 90.00
_cell_angle_gamma 90.00
_cell_formula_units_Z 4
_cell_length_a 7.9117(5)
_cell_length_b 14.4385(9)
_cell_length_c 16.3254(11)
_cell_measurement_reflns_used 9968
_cell_measurement_temperature 100(2)
_cell_measurement_theta_max 30.35
_cell_measurement_theta_min 2.82
_cell_volume 1864.9(2)
_computing_cell_refinement 'Bruker SMART'
_computing_data_collection 'Bruker SMART'
_computing_data_reduction 'Bruker SAINT'
_computing_molecular_graphics 'Bruker SHELXTL'
_computing_publication_material 'Bruker SHELXTL'
_computing_structure_refinement 'SHELXL-97 (Sheldrick, 1997)'
_computing_structure_solution 'SHELXS-97 (Sheldrick, 1990)'
_diffrn_ambient_temperature 100(2)
_diffrn_measured_fraction_theta_full 0.999
_diffrn_measured_fraction_theta_max 0.999
_diffrn_measurement_device_type 'CCD area detector'
_diffrn_measurement_method 'phi and omega scans'
_diffrn_radiation_monochromator graphite
_diffrn_radiation_source 'fine-focus sealed tube'
_diffrn_radiation_type MoK\a
_diffrn_radiation_wavelength 0.71073
_diffrn_reflns_av_R_equivalents 0.0397
_diffrn_reflns_av_sigmaI/netI 0.0252
_diffrn_reflns_limit_h_max 10
_diffrn_reflns_limit_h_min -10
_diffrn_reflns_limit_k_max 16
_diffrn_reflns_limit_k_min -19
_diffrn_reflns_limit_l_max 21
_diffrn_reflns_limit_l_min -21
_diffrn_reflns_number 30933
_diffrn_reflns_theta_full 28.28
_diffrn_reflns_theta_max 28.28
_diffrn_reflns_theta_min 2.50
_exptl_absorpt_coefficient_mu 0.367
_exptl_absorpt_correction_type multi-scan
_exptl_crystal_colour colourless
_exptl_crystal_density_diffrn 1.531
_exptl_crystal_density_meas 0
_exptl_crystal_density_method 'not measured'
_exptl_crystal_description prismatic
_exptl_crystal_F_000 880
_exptl_crystal_size_max 0.35
_exptl_crystal_size_mid 0.35
_exptl_crystal_size_min 0.30
_refine_diff_density_max 0.380
_refine_diff_density_min -0.313
_refine_diff_density_rms 0.052
_refine_ls_abs_structure_details 'Flack H D (1983), Acta Cryst. A39, 876-881'
_refine_ls_abs_structure_Flack 0.00(5)
_refine_ls_extinction_method none
_refine_ls_goodness_of_fit_ref 1.069
_refine_ls_hydrogen_treatment mixed
_refine_ls_matrix_type full
_refine_ls_number_parameters 254
_refine_ls_number_reflns 4626
_refine_ls_number_restraints 0
_refine_ls_restrained_S_all 1.069
_refine_ls_R_factor_all 0.0319
_refine_ls_R_factor_gt 0.0297
_refine_ls_shift/su_max 0.001
_refine_ls_shift/su_mean 0.000
_refine_ls_structure_factor_coef Fsqd
_refine_ls_weighting_details 'calc w=1/[\s^2^(Fo^2^)+(0.0362P)^2^+0.7449P] where P=(Fo^2^+2Fc^2^)/3'
_refine_ls_weighting_scheme calc
_refine_ls_wR_factor_gt 0.0757
_refine_ls_wR_factor_ref 0.0769
_reflns_number_gt 4385
_reflns_number_total 4626
_reflns_threshold_expression >2sigma(I)
_cod_data_source_file jo801968p_si_001.cif
_cod_data_source_block datos_0m
_cod_depositor_comments
;
The following automatic conversions were performed:
'_symmetry_cell_setting' value 'Orthorhombic' changed to 'orthorhombic'
according to '/home/saulius/struct/CIF-dictionaries/cif_core.dic'
dictionary named 'cif_core.dic' version 2.4.1 from 2010-06-29.

Automatic conversion script
Id: cif_fix_enum 1527 2010-12-29 10:47:43Z saulius 
;
_cod_original_sg_symbol_H-M P2(1)2(1)2(1)
_cod_database_code 4024228

loop_
_symmetry_equiv_pos_as_xyz
'x, y, z'
'-x+1/2, -y, z+1/2'
'-x, y+1/2, -z+1/2'
'x+1/2, -y+1/2, -z'

loop_
_atom_site_label
_atom_site_type_symbol
_atom_site_fract_x
_atom_site_fract_y
_atom_site_fract_z
_atom_site_U_iso_or_equiv
_atom_site_adp_type
_atom_site_occupancy
_atom_site_symmetry_multiplicity
_atom_site_calc_flag
_atom_site_refinement_flags
_atom_site_disorder_assembly
_atom_site_disorder_group
S1 S -0.15910(5) 0.32636(3) 0.88670(2) 0.01551(9) Uani 1 1 d . . .
C1 C -0.2197(2) 0.32109(12) 0.78304(9) 0.0155(3) Uani 1 1 d . . .
C2 C -0.1648(2) 0.24759(11) 0.73457(10) 0.0173(3) Uani 1 1 d . . .
H2 H -0.0990 0.1990 0.7573 0.021 Uiso 1 1 calc R . .
C3 C -0.2087(2) 0.24708(12) 0.65242(10) 0.0189(3) Uani 1 1 d . . .
H3 H -0.1706 0.1985 0.6178 0.023 Uiso 1 1 calc R . .
C4 C -0.3083(2) 0.31764(13) 0.62077(10) 0.0195(3) Uani 1 1 d . . .
C5 C -0.3633(2) 0.39050(13) 0.66963(10) 0.0209(3) Uani 1 1 d . . .
H5 H -0.4317 0.4382 0.6471 0.025 Uiso 1 1 calc R . .
C6 C -0.3172(2) 0.39271(12) 0.75172(10) 0.0180(3) Uani 1 1 d . . .
H6 H -0.3518 0.4425 0.7859 0.022 Uiso 1 1 calc R . .
C7 C -0.3580(2) 0.31574(15) 0.53196(11) 0.0273(4) Uani 1 1 d . . .
C8 C 0.0536(2) 0.38184(11) 0.88457(10) 0.0158(3) Uani 1 1 d . . .
C9 C 0.0295(2) 0.47267(11) 0.84456(10) 0.0171(3) Uani 1 1 d . . .
C10 C 0.1721(2) 0.31952(11) 0.83625(9) 0.0153(3) Uani 1 1 d . . .
C11 C 0.2427(2) 0.24105(12) 0.87334(10) 0.0207(3) Uani 1 1 d . . .
H11 H 0.2261 0.2304 0.9302 0.025 Uiso 1 1 calc R . .
C12 C 0.3367(2) 0.17881(12) 0.82728(10) 0.0229(3) Uani 1 1 d . . .
H12 H 0.3872 0.1265 0.8527 0.028 Uiso 1 1 calc R . .
C13 C 0.3561(2) 0.19361(12) 0.74422(10) 0.0204(3) Uani 1 1 d . . .
C14 C 0.2913(2) 0.27132(13) 0.70648(10) 0.0205(3) Uani 1 1 d . . .
H14 H 0.3079 0.2813 0.6495 0.025 Uiso 1 1 calc R . .
C15 C 0.2014(2) 0.33477(13) 0.75339(9) 0.0184(3) Uani 1 1 d . . .
H15 H 0.1591 0.3895 0.7284 0.022 Uiso 1 1 calc R . .
C16 C 0.1009(2) 0.39854(12) 0.97539(10) 0.0163(3) Uani 1 1 d . . .
H16A H 0.0153 0.4395 1.0008 0.020 Uiso 1 1 calc R . .
H16B H 0.0993 0.3387 1.0050 0.020 Uiso 1 1 calc R . .
C17 C 0.2748(2) 0.44252(12) 0.98419(10) 0.0175(3) Uani 1 1 d . . .
H17A H 0.3618 0.3981 0.9653 0.021 Uiso 1 1 calc R . .
H17B H 0.2812 0.4981 0.9488 0.021 Uiso 1 1 calc R . .
C18 C 0.3116(2) 0.46994(11) 1.07171(10) 0.0184(3) Uani 1 1 d . . .
C19 C 0.4929(2) 0.49209(15) 1.09078(12) 0.0264(4) Uani 1 1 d . . .
H19A H 0.5198 0.5544 1.0708 0.040 Uiso 1 1 calc R . .
H19B H 0.5666 0.4469 1.0638 0.040 Uiso 1 1 calc R . .
H19C H 0.5107 0.4895 1.1501 0.040 Uiso 1 1 calc R . .
Cl1 Cl 0.46467(6) 0.11254(3) 0.68559(3) 0.03038(12) Uani 1 1 d . . .
F1 F -0.50970(19) 0.35335(12) 0.51941(8) 0.0501(4) Uani 1 1 d . . .
F2 F -0.2499(2) 0.35956(15) 0.48458(8) 0.0699(6) Uani 1 1 d . . .
F3 F -0.3689(2) 0.23026(10) 0.50219(8) 0.0518(4) Uani 1 1 d . . .
N1 N 0.0090(2) 0.54359(10) 0.81576(9) 0.0244(3) Uani 1 1 d . . .
O1 O -0.27104(16) 0.38784(10) 0.92995(7) 0.0230(3) Uani 1 1 d . . .
O2 O -0.13295(17) 0.23424(9) 0.91758(7) 0.0224(3) Uani 1 1 d . . .
O3 O 0.20109(16) 0.47571(10) 1.12277(8) 0.0283(3) Uani 1 1 d . . .

loop_
_atom_site_aniso_label
_atom_site_aniso_U_11
_atom_site_aniso_U_22
_atom_site_aniso_U_33
_atom_site_aniso_U_23
_atom_site_aniso_U_13
_atom_site_aniso_U_12
S1 0.01874(18) 0.01651(18) 0.01128(16) 0.00018(14) 0.00060(14) -0.00346(16)
C1 0.0161(7) 0.0173(8) 0.0131(7) -0.0011(6) -0.0012(6) -0.0036(7)
C2 0.0175(7) 0.0175(8) 0.0168(7) -0.0014(6) -0.0011(6) -0.0010(7)
C3 0.0192(8) 0.0223(8) 0.0152(7) -0.0042(6) 0.0018(6) -0.0031(7)
C4 0.0163(7) 0.0273(9) 0.0148(7) 0.0015(7) -0.0005(6) -0.0076(7)
C5 0.0176(8) 0.0229(8) 0.0221(8) 0.0049(7) -0.0043(6) -0.0021(7)
C6 0.0169(8) 0.0172(8) 0.0199(8) -0.0021(6) -0.0001(6) -0.0003(7)
C7 0.0231(9) 0.0408(11) 0.0181(8) 0.0007(8) -0.0042(7) -0.0075(9)
C8 0.0194(7) 0.0162(7) 0.0117(7) 0.0021(6) -0.0013(6) -0.0023(6)
C9 0.0191(8) 0.0178(8) 0.0143(7) -0.0006(6) -0.0014(6) -0.0035(7)
C10 0.0176(7) 0.0147(7) 0.0136(7) 0.0001(6) -0.0012(6) -0.0031(7)
C11 0.0301(9) 0.0188(8) 0.0132(7) 0.0013(6) -0.0009(6) 0.0001(7)
C12 0.0300(9) 0.0174(7) 0.0214(8) 0.0010(6) 0.0003(7) 0.0017(8)
C13 0.0179(8) 0.0203(8) 0.0231(8) -0.0061(6) 0.0053(7) -0.0056(7)
C14 0.0199(8) 0.0269(9) 0.0146(8) 0.0005(6) 0.0028(6) -0.0048(7)
C15 0.0192(8) 0.0219(8) 0.0141(7) 0.0043(6) -0.0004(6) -0.0026(7)
C16 0.0202(7) 0.0177(8) 0.0110(7) -0.0003(6) -0.0017(6) -0.0024(7)
C17 0.0210(8) 0.0187(8) 0.0127(7) -0.0011(6) -0.0009(6) -0.0026(7)
C18 0.0226(8) 0.0152(7) 0.0173(8) -0.0040(6) -0.0030(6) 0.0034(7)
C19 0.0228(9) 0.0340(10) 0.0224(9) -0.0089(7) -0.0038(7) -0.0047(8)
Cl1 0.0337(2) 0.0226(2) 0.0348(2) -0.00638(19) 0.0144(2) -0.0055(2)
F1 0.0441(8) 0.0792(10) 0.0270(6) -0.0081(7) -0.0176(6) 0.0200(8)
F2 0.0646(10) 0.1254(16) 0.0196(6) 0.0172(8) -0.0042(6) -0.0559(11)
F3 0.0780(11) 0.0508(8) 0.0268(6) -0.0135(6) -0.0213(7) 0.0054(9)
N1 0.0320(8) 0.0200(7) 0.0212(7) 0.0030(6) -0.0021(6) -0.0015(7)
O1 0.0227(6) 0.0282(7) 0.0181(6) -0.0053(5) 0.0043(5) -0.0009(6)
O2 0.0289(7) 0.0190(6) 0.0192(6) 0.0054(5) -0.0018(5) -0.0076(5)
O3 0.0222(6) 0.0411(8) 0.0215(6) -0.0124(6) -0.0001(5) 0.0039(6)

loop_
_atom_type_symbol
_atom_type_description
_atom_type_scat_dispersion_real
_atom_type_scat_dispersion_imag
_atom_type_scat_source
C C 0.0033 0.0016 'International Tables Vol C Tables 4.2.6.8 and 6.1.1.4'
H H 0.0000 0.0000 'International Tables Vol C Tables 4.2.6.8 and 6.1.1.4'
N N 0.0061 0.0033 'International Tables Vol C Tables 4.2.6.8 and 6.1.1.4'
O O 0.0106 0.0060 'International Tables Vol C Tables 4.2.6.8 and 6.1.1.4'
F F 0.0171 0.0103 'International Tables Vol C Tables 4.2.6.8 and 6.1.1.4'
S S 0.1246 0.1234 'International Tables Vol C Tables 4.2.6.8 and 6.1.1.4'
Cl Cl 0.1484 0.1585 'International Tables Vol C Tables 4.2.6.8 and 6.1.1.4'

loop_
_geom_angle_atom_site_label_1
_geom_angle_atom_site_label_2
_geom_angle_atom_site_label_3
_geom_angle
_geom_angle_site_symmetry_1
_geom_angle_site_symmetry_3
_geom_angle_publ_flag
O2 S1 O1 119.16(8) . . ?
O2 S1 C1 109.65(8) . . ?
O1 S1 C1 109.32(8) . . ?
O2 S1 C8 105.92(8) . . ?
O1 S1 C8 107.43(8) . . ?
C1 S1 C8 104.26(7) . . ?
C6 C1 C2 122.10(15) . . ?
C6 C1 S1 118.25(12) . . ?
C2 C1 S1 119.62(13) . . ?
C3 C2 C1 118.43(16) . . ?
C3 C2 H2 120.8 . . ?
C1 C2 H2 120.8 . . ?
C2 C3 C4 119.91(16) . . ?
C2 C3 H3 120.0 . . ?
C4 C3 H3 120.0 . . ?
C3 C4 C5 121.32(15) . . ?
C3 C4 C7 119.63(16) . . ?
C5 C4 C7 119.04(16) . . ?
C6 C5 C4 119.24(16) . . ?
C6 C5 H5 120.4 . . ?
C4 C5 H5 120.4 . . ?
C1 C6 C5 118.98(16) . . ?
C1 C6 H6 120.5 . . ?
C5 C6 H6 120.5 . . ?
F2 C7 F3 105.89(19) . . ?
F2 C7 F1 107.41(18) . . ?
F3 C7 F1 105.28(16) . . ?
F2 C7 C4 112.85(15) . . ?
F3 C7 C4 112.75(16) . . ?
F1 C7 C4 112.11(16) . . ?
C9 C8 C10 112.06(13) . . ?
C9 C8 C16 108.44(13) . . ?
C10 C8 C16 116.10(13) . . ?
C9 C8 S1 105.86(11) . . ?
C10 C8 S1 108.19(11) . . ?
C16 C8 S1 105.50(11) . . ?
N1 C9 C8 178.04(18) . . ?
C15 C10 C11 118.85(16) . . ?
C15 C10 C8 120.92(15) . . ?
C11 C10 C8 120.02(14) . . ?
C12 C11 C10 120.20(16) . . ?
C12 C11 H11 119.9 . . ?
C10 C11 H11 119.9 . . ?
C13 C12 C11 119.43(16) . . ?
C13 C12 H12 120.3 . . ?
C11 C12 H12 120.3 . . ?
C14 C13 C12 121.55(16) . . ?
C14 C13 Cl1 119.03(13) . . ?
C12 C13 Cl1 119.41(14) . . ?
C13 C14 C15 118.71(15) . . ?
C13 C14 H14 120.6 . . ?
C15 C14 H14 120.6 . . ?
C10 C15 C14 121.13(16) . . ?
C10 C15 H15 119.4 . . ?
C14 C15 H15 119.4 . . ?
C17 C16 C8 111.95(13) . . ?
C17 C16 H16A 109.2 . . ?
C8 C16 H16A 109.2 . . ?
C17 C16 H16B 109.2 . . ?
C8 C16 H16B 109.2 . . ?
H16A C16 H16B 107.9 . . ?
C18 C17 C16 111.89(14) . . ?
C18 C17 H17A 109.2 . . ?
C16 C17 H17A 109.2 . . ?
C18 C17 H17B 109.2 . . ?
C16 C17 H17B 109.2 . . ?
H17A C17 H17B 107.9 . . ?
O3 C18 C19 122.16(16) . . ?
O3 C18 C17 122.00(16) . . ?
C19 C18 C17 115.83(15) . . ?
C18 C19 H19A 109.5 . . ?
C18 C19 H19B 109.5 . . ?
H19A C19 H19B 109.5 . . ?
C18 C19 H19C 109.5 . . ?
H19A C19 H19C 109.5 . . ?
H19B C19 H19C 109.5 . . ?

loop_
_geom_bond_atom_site_label_1
_geom_bond_atom_site_label_2
_geom_bond_distance
_geom_bond_site_symmetry_2
_geom_bond_publ_flag
S1 O2 1.4374(13) . ?
S1 O1 1.4390(13) . ?
S1 C1 1.7604(16) . ?
S1 C8 1.8640(16) . ?
C1 C6 1.388(2) . ?
C1 C2 1.393(2) . ?
C2 C3 1.385(2) . ?
C2 H2 0.9500 . ?
C3 C4 1.388(2) . ?
C3 H3 0.9500 . ?
C4 C5 1.390(3) . ?
C4 C7 1.503(2) . ?
C5 C6 1.389(2) . ?
C5 H5 0.9500 . ?
C6 H6 0.9500 . ?
C7 F2 1.315(2) . ?
C7 F3 1.329(2) . ?
C7 F1 1.333(2) . ?
C8 C9 1.477(2) . ?
C8 C10 1.520(2) . ?
C8 C16 1.548(2) . ?
C9 N1 1.138(2) . ?
C10 C15 1.390(2) . ?
C10 C11 1.401(2) . ?
C11 C12 1.388(2) . ?
C11 H11 0.9500 . ?
C12 C13 1.381(2) . ?
C12 H12 0.9500 . ?
C13 C14 1.379(3) . ?
C13 Cl1 1.7392(17) . ?
C14 C15 1.390(3) . ?
C14 H14 0.9500 . ?
C15 H15 0.9500 . ?
C16 C17 1.522(2) . ?
C16 H16A 0.9900 . ?
C16 H16B 0.9900 . ?
C17 C18 1.511(2) . ?
C17 H17A 0.9900 . ?
C17 H17B 0.9900 . ?
C18 O3 1.211(2) . ?
C18 C19 1.503(3) . ?
C19 H19A 0.9800 . ?
C19 H19B 0.9800 . ?
C19 H19C 0.9800 . ?

loop_
_geom_torsion_atom_site_label_1
_geom_torsion_atom_site_label_2
_geom_torsion_atom_site_label_3
_geom_torsion_atom_site_label_4
_geom_torsion
_geom_torsion_site_symmetry_1
_geom_torsion_site_symmetry_2
_geom_torsion_site_symmetry_3
_geom_torsion_site_symmetry_4
_geom_torsion_publ_flag
O2 S1 C1 C6 153.06(13) . . . . ?
O1 S1 C1 C6 20.72(16) . . . . ?
C8 S1 C1 C6 -93.90(14) . . . . ?
O2 S1 C1 C2 -28.89(16) . . . . ?
O1 S1 C1 C2 -161.23(13) . . . . ?
C8 S1 C1 C2 84.14(15) . . . . ?
C6 C1 C2 C3 0.5(3) . . . . ?
S1 C1 C2 C3 -177.44(13) . . . . ?
C1 C2 C3 C4 -1.5(3) . . . . ?
C2 C3 C4 C5 1.2(3) . . . . ?
C2 C3 C4 C7 -178.89(16) . . . . ?
C3 C4 C5 C6 0.2(3) . . . . ?
C7 C4 C5 C6 -179.77(16) . . . . ?
C2 C1 C6 C5 0.8(3) . . . . ?
S1 C1 C6 C5 178.78(13) . . . . ?
C4 C5 C6 C1 -1.1(3) . . . . ?
C3 C4 C7 F2 -90.8(2) . . . . ?
C5 C4 C7 F2 89.2(2) . . . . ?
C3 C4 C7 F3 29.2(2) . . . . ?
C5 C4 C7 F3 -150.88(18) . . . . ?
C3 C4 C7 F1 147.79(17) . . . . ?
C5 C4 C7 F1 -32.3(2) . . . . ?
O2 S1 C8 C9 174.04(11) . . . . ?
O1 S1 C8 C9 -57.59(12) . . . . ?
C1 S1 C8 C9 58.36(12) . . . . ?
O2 S1 C8 C10 53.75(12) . . . . ?
O1 S1 C8 C10 -177.88(10) . . . . ?
C1 S1 C8 C10 -61.93(12) . . . . ?
O2 S1 C8 C16 -71.12(12) . . . . ?
O1 S1 C8 C16 57.25(12) . . . . ?
C1 S1 C8 C16 173.20(11) . . . . ?
C10 C8 C9 N1 -165(6) . . . . ?
C16 C8 C9 N1 -36(6) . . . . ?
S1 C8 C9 N1 77(6) . . . . ?
C9 C8 C10 C15 -21.0(2) . . . . ?
C16 C8 C10 C15 -146.33(16) . . . . ?
S1 C8 C10 C15 95.36(16) . . . . ?
C9 C8 C10 C11 164.33(15) . . . . ?
C16 C8 C10 C11 39.0(2) . . . . ?
S1 C8 C10 C11 -79.34(16) . . . . ?
C15 C10 C11 C12 -1.5(3) . . . . ?
C8 C10 C11 C12 173.31(16) . . . . ?
C10 C11 C12 C13 -1.8(3) . . . . ?
C11 C12 C13 C14 3.3(3) . . . . ?
C11 C12 C13 Cl1 -176.73(14) . . . . ?
C12 C13 C14 C15 -1.5(3) . . . . ?
Cl1 C13 C14 C15 178.55(13) . . . . ?
C11 C10 C15 C14 3.4(3) . . . . ?
C8 C10 C15 C14 -171.40(15) . . . . ?
C13 C14 C15 C10 -1.9(3) . . . . ?
C9 C8 C16 C17 -67.95(18) . . . . ?
C10 C8 C16 C17 59.22(18) . . . . ?
S1 C8 C16 C17 179.00(11) . . . . ?
C8 C16 C17 C18 172.73(14) . . . . ?
C16 C17 C18 O3 -16.0(2) . . . . ?
C16 C17 C18 C19 165.62(15) . . . . ?

loop_
_cod_related_entry_id
_cod_related_entry_database
_cod_related_entry_code
1 ChemSpider 30658859
